data_2019750
loop_
_publ_author_name
'Pavlyuk, Volodymyr'
'Milashys, Viktoriya'
'Dmytriv, Grygoriy'
'Ehrenberg, Helmut'

_publ_section_title
;
 A new tetragonal structure type for Li~2~B~2~C
;
_journal_coeditor_code FN3184
_journal_issue 1
_journal_name_full 'Acta Crystallographica Section C'
_journal_page_first
;
;
_journal_paper_doi 10.1107/S2053229614025510
_journal_volume 71
_journal_year 2015
_chemical_formula_iupac 'Li2 B2 C'
_chemical_formula_moiety 'C B2 Li2'
_chemical_formula_sum 'C B2 Li2'
_chemical_formula_weight 47.51
_chemical_name_systematic
;
dilithium diboron carbide
;
_space_group_crystal_system tetragonal
_space_group_IT_number 115
_space_group_name_Hall 'P -4 -2'
_space_group_name_H-M_alt 'P -4 m 2'
_symmetry_space_group_name_Hall 'P -4 -2'
_symmetry_space_group_name_H-M 'P -4 m 2'
_atom_sites_solution_primary direct
_atom_sites_solution_secondary difmap
_audit_creation_method SHELXL-2014/7
_cell_angle_alpha 90
_cell_angle_beta 90
_cell_angle_gamma 90
_cell_formula_units_Z 2
_cell_length_a 4.1389(4)
_cell_length_b 4.1389(4)
_cell_length_c 7.1055(11)
_cell_measurement_reflns_used 182
_cell_measurement_temperature 293(2)
_cell_measurement_theta_max 27.27
_cell_measurement_theta_min 2.87
_cell_volume 121.72(3)
_computing_cell_refinement
;
CrysAlis CCD (Oxford Diffraction, 2008)
;
_computing_data_collection
;
CrysAlis CCD (Oxford Diffraction, 2008)
;
_computing_data_reduction
;
CrysAlis RED (Oxford Diffraction, 2008)
;
_computing_molecular_graphics
;
DIAMOND (Brandenburg, 2006)
;
_computing_publication_material
;
SHELXL2014 (Sheldrick, 2008)
;
_computing_structure_refinement
;
SHELXL2014 (Sheldrick, 2008)
;
_computing_structure_solution
;
SHELXS2014 (Sheldrick, 2008)
;
_diffrn_ambient_temperature 293(2)
_diffrn_detector_area_resol_mean 0
_diffrn_measured_fraction_theta_full 1.000
_diffrn_measured_fraction_theta_max 1.000
_diffrn_measurement_device_type 'Oxford Xcalibur3 CCD area-detector'
_diffrn_measurement_method \w
_diffrn_radiation_monochromator graphite
_diffrn_radiation_source 'fine-focus sealed tube'
_diffrn_radiation_type MoK\a
_diffrn_radiation_wavelength 0.71073
_diffrn_reflns_av_R_equivalents 0.0258
_diffrn_reflns_limit_h_max 5
_diffrn_reflns_limit_h_min -5
_diffrn_reflns_limit_k_max 5
_diffrn_reflns_limit_k_min -5
_diffrn_reflns_limit_l_max 9
_diffrn_reflns_limit_l_min -9
_diffrn_reflns_number 1356
_diffrn_reflns_theta_full 25.242
_diffrn_reflns_theta_max 27.273
_diffrn_reflns_theta_min 2.867
_diffrn_standards_decay_% 0
_diffrn_standards_interval_count 0
_diffrn_standards_interval_time 0
_diffrn_standards_number 0
_exptl_absorpt_coefficient_mu 0.048
_exptl_absorpt_correction_T_max 0.998
_exptl_absorpt_correction_T_min 0.891
_exptl_absorpt_correction_type analytical
_exptl_absorpt_process_details
;
(CrysAlis RED; Oxford Diffraction, 2008)
;
_exptl_crystal_colour 'metallic dark grey'
_exptl_crystal_density_diffrn 1.296
_exptl_crystal_density_method 'not measured'
_exptl_crystal_description plate
_exptl_crystal_F_000 44
_exptl_crystal_size_max 0.07
_exptl_crystal_size_mid 0.05
_exptl_crystal_size_min 0.01
_refine_diff_density_max 0.215
_refine_diff_density_min -0.191
_refine_ls_abs_structure_details none
_refine_ls_extinction_method none
_refine_ls_goodness_of_fit_ref 1.444
_refine_ls_matrix_type full
_refine_ls_number_parameters 19
_refine_ls_number_reflns 182
_refine_ls_number_restraints 0
_refine_ls_restrained_S_all 1.444
_refine_ls_R_factor_all 0.0236
_refine_ls_R_factor_gt 0.0172
_refine_ls_shift/su_max 0.000
_refine_ls_shift/su_mean 0.000
_refine_ls_structure_factor_coef Fsqd
_refine_ls_weighting_details 'w = 1/[\s^2^(Fo^2^)+(0.0091P)^2^+0.0124P] where P=(Fo^2^+2Fc^2^)/3'
_refine_ls_weighting_scheme calc
_refine_ls_wR_factor_gt 0.0466
_refine_ls_wR_factor_ref 0.0570
_reflns_number_gt 178
_reflns_number_total 182
_reflns_threshold_expression I>2\s(I)
_cod_data_source_file fn3184sup1.cf
_cod_data_source_block I
_cod_database_code 2019750
_cod_database_fobs_code 2019750
_shelx_space_group_comment
;
The symmetry employed for this shelxl refinement is uniquely defined
by the following loop, which should always be used as a source of
symmetry information in preference to the above space-group names.
They are only intended as comments.
;

loop_
_space_group_symop_operation_xyz
'x, y, z'
'y, -x, -z'
'-x, -y, z'
'-y, x, -z'
'-x, y, z'
'y, x, -z'
'x, -y, z'
'-y, -x, -z'

loop_
_atom_site_type_symbol
_atom_site_label
_atom_site_fract_x
_atom_site_fract_y
_atom_site_fract_z
_atom_site_U_iso_or_equiv
_atom_site_adp_type
_atom_site_calc_flag
_atom_site_occupancy
C C1 0.0000 0.5000 0.2184(2) 0.0060(4) Uani d 1
B B2 0.2424 0.5000 0.0501(2) 0.0059(3) Uani d 1
Li Li3 0.0000 0.0000 0.5000 0.0045(9) Uani d 1
Li Li4 0.5000 0.5000 0.5000 0.0039(8) Uani d 1
Li Li5 0.5000 0.0000 0.2113(4) 0.0069(6) Uani d 1

loop_
_atom_site_aniso_label
_atom_site_aniso_U_11
_atom_site_aniso_U_22
_atom_site_aniso_U_33
_atom_site_aniso_U_12
_atom_site_aniso_U_13
_atom_site_aniso_U_23
C1 0.0049(11) 0.0054(11) 0.0076(8) 0.000 0.000 0.000
B2 0.0053(7) 0.0054(6) 0.0069(6) 0.000 -0.0003(5) 0.000
Li3 0.0038(11) 0.0038(11) 0.0059(19) 0.000 0.000 0.000
Li4 0.0034(11) 0.0034(11) 0.0048(19) 0.000 0.000 0.000
Li5 0.0072(19) 0.0064(19) 0.0071(14) 0.000 0.000 0.000

loop_
_atom_type_symbol
_atom_type_description
_atom_type_scat_dispersion_real
_atom_type_scat_dispersion_imag
_atom_type_scat_source
C C 0.0033 0.0016 'International Tables Vol C Tables 4.2.6.8 and 6.1.1.4'
B B 0.0013 0.0007 'International Tables Vol C Tables 4.2.6.8 and 6.1.1.4'
Li Li -0.0003 0.0001 'International Tables Vol C Tables 4.2.6.8 and 6.1.1.4'

loop_
_geom_angle_atom_site_label_1
_geom_angle_atom_site_label_2
_geom_angle_atom_site_label_3
_geom_angle_site_symmetry_1
_geom_angle_site_symmetry_3
_geom_angle
B2 C1 B2 . 3_565 79.98(10)
C1 B2 B2 . 2_565 137.55(8)
C1 B2 B2 . 4_655 137.55(8)
B2 B2 B2 2_565 4_655 79.51(7)
C1 B2 B2 . 3_565 50.01(5)
B2 B2 B2 2_565 3_565 129.75(4)
B2 B2 B2 4_655 3_565 129.75(4)
C1 B2 B2 . 3_665 129.99(5)
B2 B2 B2 2_565 3_665 50.25(4)
B2 B2 B2 4_655 3_665 50.25(4)
B2 B2 B2 3_565 3_665 180.0

loop_
_geom_bond_atom_site_label_1
_geom_bond_atom_site_label_2
_geom_bond_site_symmetry_2
_geom_bond_distance
C1 B2 . 1.5614(17)
C1 B2 3_565 1.5614(17)
B2 B2 2_565 1.6671(13)
B2 B2 4_655 1.6671(13)
B2 B2 3_565 2.00675(19)
B2 B2 3_665 2.1322(2)
